data_7042118
loop_
_publ_author_name
'Toma, Ana Maria'
'Pop, Alexandra'
'Silvestru, Anca'
'R\"uffer, Tobias'
'Lang, Heinrich'
'Mehring, Michael'

_publ_section_title
;
 Bismuth\p arene versus bismuthhalide coordination in heterocyclic
 diorganobismuth(iii) compounds with transannular N\\rightarrow Bi
 interaction.
;
_journal_issue 12
_journal_name_full 'Dalton transactions (Cambridge, England : 2003)'
_journal_page_first 3953
_journal_page_last 3962
_journal_paper_doi 10.1039/c7dt00188f
_journal_volume 46
_journal_year 2017
_chemical_formula_moiety 'C22 H21 Bi I N'
_chemical_formula_sum 'C22 H21 Bi I N'
_chemical_formula_weight 635.28
_chemical_name_systematic
;
 ?
;
_space_group_crystal_system monoclinic
_space_group_IT_number 14
_space_group_name_Hall '-P 2ybc'
_space_group_name_H-M_alt 'P 1 21/c 1'
_symmetry_space_group_name_Hall '-P 2ybc'
_symmetry_space_group_name_H-M 'P 1 21/c 1'
_atom_sites_solution_hydrogens geom
_audit_creation_method SHELXL-2013
_audit_update_record
;
2017-02-14 deposited with the CCDC.
2017-02-20 downloaded from the CCDC.
;
_cell_angle_alpha 90
_cell_angle_beta 93.297(3)
_cell_angle_gamma 90
_cell_formula_units_Z 16
_cell_length_a 19.5719(6)
_cell_length_b 20.7636(6)
_cell_length_c 19.6683(6)
_cell_measurement_reflns_used 8732
_cell_measurement_temperature 110
_cell_measurement_theta_max 27.8100
_cell_measurement_theta_min 3.5960
_cell_volume 7979.6(4)
_computing_cell_refinement
;
CrysAlisPro, Agilent Technologies,
Version 1.171.37.31 (release 14-01-2014 CrysAlis171 .NET)
(compiled Jan 14 2014,18:38:05)
;
_computing_data_collection
;
CrysAlisPro, Agilent Technologies,
Version 1.171.37.31 (release 14-01-2014 CrysAlis171 .NET)
(compiled Jan 14 2014,18:38:05)
;
_computing_data_reduction
;
CrysAlisPro, Agilent Technologies,
Version 1.171.37.31 (release 14-01-2014 CrysAlis171 .NET)
(compiled Jan 14 2014,18:38:05)
;
_computing_molecular_graphics
;Brandenburg, K. [or Brandenburg, K. & Putz, H., or Brandenburg, K. & Berndt,
 M.] (1999). DIAMOND. Crystal Impact GbR, Bonn, Germany.
;
_computing_publication_material
; Allen, F. H., Johnson, O., Shields, G. P., Smith, B. R. & Towler, M. (2004).
 J. Appl. Cryst. 37, 335-338.
;
_computing_structure_refinement 'SHELXL-2013 (Sheldrick, 2013)'
_computing_structure_solution 'SHELXS-2013 (Sheldrick, 2013)'
_diffrn_ambient_temperature 110
_diffrn_measured_fraction_theta_full 0.998
_diffrn_measured_fraction_theta_max 0.998
_diffrn_measurement_device_type 'oxford gemini s'
_diffrn_measurement_method '\w scans'
_diffrn_radiation_monochromator graphite
_diffrn_radiation_source 'fine-focus sealed tube'
_diffrn_radiation_type MoK\a
_diffrn_radiation_wavelength 0.71073
_diffrn_reflns_av_R_equivalents 0.0566
_diffrn_reflns_av_unetI/netI 0.0617
_diffrn_reflns_Laue_measured_fraction_full 0.998
_diffrn_reflns_Laue_measured_fraction_max 0.998
_diffrn_reflns_limit_h_max 23
_diffrn_reflns_limit_h_min -22
_diffrn_reflns_limit_k_max 24
_diffrn_reflns_limit_k_min -24
_diffrn_reflns_limit_l_max 21
_diffrn_reflns_limit_l_min -23
_diffrn_reflns_number 46954
_diffrn_reflns_point_group_measured_fraction_full 0.998
_diffrn_reflns_point_group_measured_fraction_max 0.998
_diffrn_reflns_theta_full 25.000
_diffrn_reflns_theta_max 24.998
_diffrn_reflns_theta_min 2.856
_diffrn_standards_decay_% 0
_diffrn_standards_interval_count 50
_diffrn_standards_interval_time 10
_diffrn_standards_number 2
_exptl_absorpt_coefficient_mu 10.390
_exptl_absorpt_correction_T_max 1.00000
_exptl_absorpt_correction_T_min 0.23251
_exptl_absorpt_correction_type multi-scan
_exptl_absorpt_process_details
;
CrysAlisPro, Agilent Technologies,
Version 1.171.37.31 (release 14-01-2014 CrysAlis171 .NET)
(compiled Jan 14 2014,18:38:05)
Empirical absorption correction using spherical harmonics,
 implemented in SCALE3 ABSPACK scaling algorithm.
;
_exptl_crystal_colour colorless
_exptl_crystal_density_diffrn 2.115
_exptl_crystal_description block
_exptl_crystal_F_000 4736
_exptl_crystal_size_max 0.3
_exptl_crystal_size_mid 0.3
_exptl_crystal_size_min 0.2
_refine_diff_density_max 1.983
_refine_diff_density_min -1.702
_refine_diff_density_rms 0.217
_refine_ls_extinction_method none
_refine_ls_goodness_of_fit_ref 0.996
_refine_ls_hydrogen_treatment constr
_refine_ls_matrix_type full
_refine_ls_number_parameters 889
_refine_ls_number_reflns 14024
_refine_ls_number_restraints 0
_refine_ls_restrained_S_all 0.996
_refine_ls_R_factor_all 0.0616
_refine_ls_R_factor_gt 0.0399
_refine_ls_shift/su_max 0.002
_refine_ls_shift/su_mean 0.000
_refine_ls_structure_factor_coef Fsqd
_refine_ls_weighting_details 'w=1/[\s^2^(Fo^2^)+(0.0294P)^2^] where P=(Fo^2^+2Fc^2^)/3'
_refine_ls_weighting_scheme calc
_refine_ls_wR_factor_gt 0.0734
_refine_ls_wR_factor_ref 0.0792
_reflns_Friedel_coverage 0.000
_reflns_number_gt 10724
_reflns_number_total 14024
_reflns_threshold_expression 'I > 2\s(I)'
_cod_data_source_file c7dt00188f2.cif
_cod_data_source_block shelx
_cod_depositor_comments 'Adding full bibliography for 7042110--7042119.cif.'
_cod_database_code 7042118
_shelx_space_group_comment
;
The symmetry employed for this shelxl refinement is uniquely defined
by the following loop, which should always be used as a source of
symmetry information in preference to the above space-group names.
They are only intended as comments.
;

loop_
_space_group_symop_operation_xyz
'x, y, z'
'-x, y+1/2, -z+1/2'
'-x, -y, -z'
'x, -y-1/2, z-1/2'

loop_
_atom_site_label
_atom_site_type_symbol
_atom_site_fract_x
_atom_site_fract_y
_atom_site_fract_z
_atom_site_U_iso_or_equiv
_atom_site_adp_type
_atom_site_occupancy
_atom_site_site_symmetry_order
_atom_site_calc_flag
_atom_site_refinement_flags_posn
_atom_site_refinement_flags_adp
C1 C -0.2253(3) 0.0999(3) 0.6105(4) 0.0152(17) Uani 1 1 d . .
C2 C -0.2455(4) 0.1403(3) 0.5562(4) 0.0179(18) Uani 1 1 d . .
H2 H -0.2301 0.1826 0.5554 0.021 Uiso 1 1 calc R U
C3 C -0.2884(4) 0.1170(4) 0.5040(4) 0.023(2) Uani 1 1 d . .
H3 H -0.3015 0.1440 0.4678 0.028 Uiso 1 1 calc R U
C4 C -0.3124(4) 0.0540(4) 0.5042(4) 0.0208(19) Uani 1 1 d . .
H4 H -0.3415 0.0387 0.4688 0.025 Uiso 1 1 calc R U
C5 C -0.2918(4) 0.0146(4) 0.5586(4) 0.0209(19) Uani 1 1 d . .
H5 H -0.3077 -0.0276 0.5595 0.025 Uiso 1 1 calc R U
C6 C -0.2486(4) 0.0363(3) 0.6113(4) 0.0146(17) Uani 1 1 d . .
C7 C -0.2253(4) -0.0083(3) 0.6692(4) 0.0204(19) Uani 1 1 d . .
H7A H -0.2552 -0.0036 0.7065 0.024 Uiso 1 1 calc R U
H7B H -0.2275 -0.0526 0.6538 0.024 Uiso 1 1 calc R U
C14 C -0.0570(4) 0.1040(3) 0.6576(4) 0.0154(17) Uani 1 1 d . .
C13 C -0.0049(4) 0.1491(4) 0.6490(4) 0.0198(19) Uani 1 1 d . .
H13 H -0.0108 0.1918 0.6617 0.024 Uiso 1 1 calc R U
C12 C 0.0550(4) 0.1299(4) 0.6219(4) 0.026(2) Uani 1 1 d . .
H12 H 0.0900 0.1596 0.6176 0.031 Uiso 1 1 calc R U
C11 C 0.0640(4) 0.0670(4) 0.6009(4) 0.0224(19) Uani 1 1 d . .
H11 H 0.1043 0.0548 0.5815 0.027 Uiso 1 1 calc R U
C10 C 0.0122(4) 0.0223(4) 0.6089(4) 0.025(2) Uani 1 1 d . .
H10 H 0.0180 -0.0201 0.5950 0.031 Uiso 1 1 calc R U
C9 C -0.0483(4) 0.0403(3) 0.6376(4) 0.0166(18) Uani 1 1 d . .
C8 C -0.1047(4) -0.0085(3) 0.6410(4) 0.0156(17) Uani 1 1 d . .
H8A H -0.1289 -0.0115 0.5966 0.019 Uiso 1 1 calc R U
H8B H -0.0848 -0.0504 0.6516 0.019 Uiso 1 1 calc R U
C15 C -0.1336(4) -0.0168(3) 0.7614(4) 0.0164(18) Uani 1 1 d . .
H15A H -0.1595 0.0062 0.7943 0.020 Uiso 1 1 calc R U
H15B H -0.0857 -0.0065 0.7709 0.020 Uiso 1 1 calc R U
C16 C -0.1433(4) -0.0895(3) 0.7726(4) 0.0221(19) Uani 1 1 d . .
H16A H -0.1914 -0.1004 0.7658 0.027 Uiso 1 1 calc R U
H16B H -0.1183 -0.1134 0.7397 0.027 Uiso 1 1 calc R U
C17 C -0.1179(4) -0.1078(3) 0.8429(4) 0.0214(14) Uani 1 1 d . .
C18 C -0.1512(4) -0.0874(3) 0.8996(4) 0.0190(19) Uani 1 1 d . .
H18 H -0.1911 -0.0632 0.8933 0.023 Uiso 1 1 calc R U
C19 C -0.1267(4) -0.1019(3) 0.9648(4) 0.024(2) Uani 1 1 d . .
H19 H -0.1496 -0.0865 1.0017 0.029 Uiso 1 1 calc R U
C20 C -0.0688(4) -0.1390(4) 0.9763(4) 0.023(2) Uani 1 1 d . .
H20 H -0.0529 -0.1495 1.0204 0.028 Uiso 1 1 calc R U
C21 C -0.0350(4) -0.1603(4) 0.9207(5) 0.026(2) Uani 1 1 d . .
H21 H 0.0043 -0.1851 0.9275 0.031 Uiso 1 1 calc R U
C22 C -0.0587(4) -0.1451(3) 0.8550(4) 0.0215(19) Uani 1 1 d . .
H22 H -0.0351 -0.1599 0.8183 0.026 Uiso 1 1 calc R U
C23 C 0.2278(4) 0.0800(3) 0.8679(4) 0.0178(18) Uani 1 1 d . .
C24 C 0.2568(4) 0.1298(3) 0.9084(4) 0.0134(17) Uani 1 1 d . .
H24 H 0.2450 0.1723 0.8989 0.016 Uiso 1 1 calc R U
C25 C 0.3024(4) 0.1159(4) 0.9619(4) 0.0194(19) Uani 1 1 d . .
H25 H 0.3200 0.1490 0.9895 0.023 Uiso 1 1 calc R U
C26 C 0.3222(4) 0.0542(4) 0.9750(4) 0.0219(19) Uani 1 1 d . .
H26 H 0.3547 0.0457 1.0103 0.026 Uiso 1 1 calc R U
C27 C 0.2944(4) 0.0038(4) 0.9363(4) 0.0185(18) Uani 1 1 d . .
H27 H 0.3075 -0.0384 0.9463 0.022 Uiso 1 1 calc R U
C28 C 0.2468(4) 0.0161(3) 0.8824(4) 0.0137(17) Uani 1 1 d . .
C29 C 0.2161(4) -0.0378(3) 0.8390(4) 0.0146(17) Uani 1 1 d . .
H29A H 0.2421 -0.0438 0.7990 0.018 Uiso 1 1 calc R U
H29B H 0.2174 -0.0777 0.8646 0.018 Uiso 1 1 calc R U
C36 C 0.0569(4) 0.0882(3) 0.8341(4) 0.0151(17) Uani 1 1 d . .
C35 C 0.0068(4) 0.1360(3) 0.8332(4) 0.0197(19) Uani 1 1 d . .
H35 H 0.0135 0.1741 0.8096 0.024 Uiso 1 1 calc R U
C34 C -0.0533(4) 0.1274(4) 0.8672(4) 0.0207(19) Uani 1 1 d . .
H34 H -0.0869 0.1591 0.8657 0.025 Uiso 1 1 calc R U
C33 C -0.0620(4) 0.0713(4) 0.9027(4) 0.0215(19) Uani 1 1 d . .
H33 H -0.1019 0.0655 0.9256 0.026 Uiso 1 1 calc R U
C32 C -0.0129(4) 0.0234(4) 0.9053(4) 0.0174(18) Uani 1 1 d . .
H32 H -0.0196 -0.0142 0.9297 0.021 Uiso 1 1 calc R U
C31 C 0.0468(4) 0.0317(3) 0.8710(4) 0.0154(17) Uani 1 1 d . .
C30 C 0.1022(4) -0.0183(3) 0.8785(4) 0.0142(17) Uani 1 1 d . .
H30A H 0.1315 -0.0087 0.9186 0.017 Uiso 1 1 calc R U
H30B H 0.0815 -0.0601 0.8851 0.017 Uiso 1 1 calc R U
C37 C 0.1103(4) -0.0649(3) 0.7662(4) 0.0173(18) Uani 1 1 d . .
H37B H 0.0666 -0.0462 0.7510 0.021 Uiso 1 1 calc R U
H37A H 0.1010 -0.1057 0.7879 0.021 Uiso 1 1 calc R U
C38 C 0.1515(4) -0.0780(3) 0.7038(4) 0.0214(14) Uani 1 1 d . .
H38A H 0.1678 -0.0374 0.6864 0.026 Uiso 1 1 calc R U
H38B H 0.1910 -0.1041 0.7172 0.026 Uiso 1 1 calc R U
C39 C 0.1097(4) -0.1119(3) 0.6483(4) 0.0182(18) Uani 1 1 d . .
C40 C 0.1240(4) -0.1012(3) 0.5808(4) 0.0195(19) Uani 1 1 d . .
H40 H 0.1597 -0.0737 0.5710 0.023 Uiso 1 1 calc R U
C41 C 0.0862(4) -0.1306(4) 0.5280(4) 0.026(2) Uani 1 1 d . .
H41 H 0.0963 -0.1227 0.4832 0.031 Uiso 1 1 calc R U
C42 C 0.0332(4) -0.1719(4) 0.5420(4) 0.026(2) Uani 1 1 d . .
H42 H 0.0072 -0.1913 0.5066 0.031 Uiso 1 1 calc R U
C43 C 0.0192(4) -0.1841(4) 0.6075(5) 0.028(2) Uani 1 1 d . .
H43 H -0.0159 -0.2124 0.6168 0.033 Uiso 1 1 calc R U
C44 C 0.0569(4) -0.1548(3) 0.6606(4) 0.0199(19) Uani 1 1 d . .
H44 H 0.0469 -0.1638 0.7053 0.024 Uiso 1 1 calc R U
C58 C 0.2708(3) 0.1656(3) 0.6081(4) 0.0148(17) Uani 1 1 d . .
C57 C 0.2436(4) 0.1169(4) 0.5666(4) 0.0186(18) Uani 1 1 d . .
H57 H 0.2537 0.0742 0.5771 0.022 Uiso 1 1 calc R U
C56 C 0.2012(4) 0.1314(4) 0.5092(4) 0.025(2) Uani 1 1 d . .
H56 H 0.1845 0.0985 0.4808 0.030 Uiso 1 1 calc R U
C55 C 0.1839(4) 0.1947(4) 0.4947(4) 0.0225(19) Uani 1 1 d . .
H55 H 0.1547 0.2048 0.4573 0.027 Uiso 1 1 calc R U
C54 C 0.2111(4) 0.2432(4) 0.5373(4) 0.0221(19) Uani 1 1 d . .
H54 H 0.2001 0.2859 0.5276 0.027 Uiso 1 1 calc R U
C53 C 0.2537(4) 0.2291(3) 0.5931(4) 0.0152(17) Uani 1 1 d . .
C52 C 0.2827(4) 0.2823(3) 0.6384(4) 0.0195(18) Uani 1 1 d . .
H52A H 0.2833 0.3224 0.6131 0.023 Uiso 1 1 calc R U
H52B H 0.2543 0.2883 0.6768 0.023 Uiso 1 1 calc R U
C45 C 0.4406(4) 0.1540(3) 0.6495(4) 0.0166(18) Uani 1 1 d . .
C46 C 0.4882(4) 0.1053(3) 0.6527(4) 0.0193(19) Uani 1 1 d . .
H46 H 0.4793 0.0672 0.6754 0.023 Uiso 1 1 calc R U
C47 C 0.5497(4) 0.1131(4) 0.6218(4) 0.026(2) Uani 1 1 d . .
H47 H 0.5824 0.0805 0.6243 0.031 Uiso 1 1 calc R U
C48 C 0.5624(4) 0.1693(4) 0.5874(4) 0.029(2) Uani 1 1 d . .
H48 H 0.6035 0.1743 0.5665 0.035 Uiso 1 1 calc R U
C49 C 0.5147(4) 0.2181(4) 0.5835(4) 0.024(2) Uani 1 1 d . .
H49 H 0.5233 0.2559 0.5601 0.029 Uiso 1 1 calc R U
C50 C 0.4531(4) 0.2100(3) 0.6153(4) 0.0177(18) Uani 1 1 d . .
C51 C 0.3990(4) 0.2619(3) 0.6054(4) 0.0165(18) Uani 1 1 d . .
H51A H 0.4212 0.3033 0.6007 0.020 Uiso 1 1 calc R U
H51B H 0.3716 0.2535 0.5637 0.020 Uiso 1 1 calc R U
C59 C 0.3852(4) 0.3084(3) 0.7165(4) 0.0213(19) Uani 1 1 d . .
H59B H 0.3946 0.3496 0.6957 0.026 Uiso 1 1 calc R U
H59A H 0.4286 0.2901 0.7329 0.026 Uiso 1 1 calc R U
C60 C 0.3417(4) 0.3200(3) 0.7773(4) 0.0205(19) Uani 1 1 d . .
H60A H 0.3030 0.3468 0.7628 0.025 Uiso 1 1 calc R U
H60B H 0.3240 0.2790 0.7921 0.025 Uiso 1 1 calc R U
C61 C 0.3799(4) 0.3519(3) 0.8369(4) 0.0192(19) Uani 1 1 d . .
C66 C 0.3579(4) 0.3403(3) 0.9021(4) 0.024(2) Uani 1 1 d . .
H66 H 0.3198 0.3145 0.9077 0.028 Uiso 1 1 calc R U
C65 C 0.3931(5) 0.3674(4) 0.9587(5) 0.033(2) Uani 1 1 d . .
H65 H 0.3787 0.3596 1.0022 0.039 Uiso 1 1 calc R U
C64 C 0.4491(5) 0.4056(4) 0.9503(5) 0.031(2) Uani 1 1 d . .
H64 H 0.4728 0.4233 0.9881 0.037 Uiso 1 1 calc R U
C63 C 0.4705(4) 0.4178(4) 0.8861(5) 0.027(2) Uani 1 1 d . .
H63 H 0.5087 0.4436 0.8810 0.032 Uiso 1 1 calc R U
C62 C 0.4362(4) 0.3924(3) 0.8298(4) 0.0210(19) Uani 1 1 d . .
H62 H 0.4504 0.4020 0.7866 0.025 Uiso 1 1 calc R U
C67 C 0.2716(4) -0.1520(3) 1.1269(4) 0.0145(17) Uani 1 1 d . .
C68 C 0.2481(4) -0.1118(4) 1.0735(4) 0.0177(18) Uani 1 1 d . .
H68 H 0.2634 -0.0695 1.0717 0.021 Uiso 1 1 calc R U
C69 C 0.2021(4) -0.1352(4) 1.0233(4) 0.0209(19) Uani 1 1 d . .
H69 H 0.1871 -0.1086 0.9874 0.025 Uiso 1 1 calc R U
C70 C 0.1785(4) -0.1971(4) 1.0261(4) 0.024(2) Uani 1 1 d . .
H70 H 0.1463 -0.2120 0.9932 0.029 Uiso 1 1 calc R U
C71 C 0.2028(4) -0.2376(4) 1.0783(4) 0.0197(18) Uani 1 1 d . .
H71 H 0.1883 -0.2803 1.0791 0.024 Uiso 1 1 calc R U
C72 C 0.2481(4) -0.2150(3) 1.1287(4) 0.0155(17) Uani 1 1 d . .
C73 C 0.2748(4) -0.2594(3) 1.1854(4) 0.0171(18) Uani 1 1 d . .
H73A H 0.2463 -0.2556 1.2239 0.021 Uiso 1 1 calc R U
H73B H 0.2727 -0.3037 1.1697 0.021 Uiso 1 1 calc R U
C80 C 0.4420(3) -0.1454(3) 1.1729(4) 0.0128(17) Uani 1 1 d . .
C79 C 0.4945(4) -0.1012(4) 1.1675(4) 0.0178(18) Uani 1 1 d . .
H79 H 0.4879 -0.0586 1.1806 0.021 Uiso 1 1 calc R U
C78 C 0.5569(4) -0.1196(4) 1.1429(4) 0.0203(19) Uani 1 1 d . .
H78 H 0.5923 -0.0900 1.1405 0.024 Uiso 1 1 calc R U
C77 C 0.5653(4) -0.1829(4) 1.1219(4) 0.0219(19) Uani 1 1 d . .
H77 H 0.6066 -0.1956 1.1050 0.026 Uiso 1 1 calc R U
C76 C 0.5131(4) -0.2267(4) 1.1259(4) 0.0229(19) Uani 1 1 d . .
H76 H 0.5193 -0.2688 1.1113 0.027 Uiso 1 1 calc R U
C75 C 0.4512(4) -0.2091(3) 1.1516(4) 0.0162(18) Uani 1 1 d . .
C74 C 0.3940(4) -0.2574(3) 1.1533(4) 0.0153(17) Uani 1 1 d . .
H74A H 0.3691 -0.2581 1.1093 0.018 Uiso 1 1 calc R U
H74B H 0.4133 -0.2999 1.1617 0.018 Uiso 1 1 calc R U
C81 C 0.3697(4) -0.2680(3) 1.2741(4) 0.0200(19) Uani 1 1 d . .
H81A H 0.3465 -0.2446 1.3086 0.024 Uiso 1 1 calc R U
H81B H 0.4182 -0.2591 1.2811 0.024 Uiso 1 1 calc R U
C82 C 0.3584(4) -0.3404(3) 1.2853(4) 0.023(2) Uani 1 1 d . .
H82A H 0.3098 -0.3496 1.2821 0.028 Uiso 1 1 calc R U
H82B H 0.3796 -0.3646 1.2499 0.028 Uiso 1 1 calc R U
C83 C 0.3886(4) -0.3612(3) 1.3541(4) 0.0188(19) Uani 1 1 d . .
C88 C 0.4443(4) -0.4015(4) 1.3599(4) 0.026(2) Uani 1 1 d . .
H88 H 0.4633 -0.4173 1.3210 0.031 Uiso 1 1 calc R U
C87 C 0.4720(4) -0.4183(4) 1.4235(5) 0.031(2) Uani 1 1 d . .
H87 H 0.5098 -0.4455 1.4270 0.037 Uiso 1 1 calc R U
C86 C 0.4452(5) -0.3960(4) 1.4815(5) 0.034(2) Uani 1 1 d . .
H86 H 0.4646 -0.4073 1.5241 0.040 Uiso 1 1 calc R U
C85 C 0.3884(5) -0.3561(4) 1.4756(5) 0.031(2) Uani 1 1 d . .
H85 H 0.3690 -0.3407 1.5145 0.037 Uiso 1 1 calc R U
C84 C 0.3606(4) -0.3392(3) 1.4123(4) 0.023(2) Uani 1 1 d . .
H84 H 0.3223 -0.3125 1.4088 0.027 Uiso 1 1 calc R U
I1 I -0.14993(3) 0.26610(2) 0.66315(3) 0.02293(13) Uani 1 1 d . .
I2 I 0.15536(3) 0.23688(2) 0.78615(3) 0.02568(14) Uani 1 1 d . .
I3 I 0.33786(3) 0.00646(2) 0.69326(3) 0.02619(14) Uani 1 1 d . .
I4 I 0.34765(3) 0.01431(2) 1.17209(3) 0.02300(13) Uani 1 1 d . .
Bi1 Bi -0.15675(2) 0.12730(2) 0.70246(2) 0.01412(8) Uani 1 1 d . .
Bi2 Bi 0.15317(2) 0.09310(2) 0.77717(2) 0.01367(8) Uani 1 1 d . .
Bi3 Bi 0.34064(2) 0.15088(2) 0.70234(2) 0.01488(8) Uani 1 1 d . .
Bi4 Bi 0.34226(2) -0.12272(2) 1.21632(2) 0.01421(8) Uani 1 1 d . .
N1 N -0.1543(3) 0.0077(3) 0.6928(3) 0.0152(15) Uani 1 1 d . .
N2 N 0.1444(3) -0.0211(3) 0.8182(3) 0.0136(10) Uani 1 1 d . .
N3 N 0.3533(3) 0.2651(3) 0.6633(3) 0.0130(14) Uani 1 1 d . .
N4 N 0.3460(3) -0.2425(3) 1.2065(3) 0.0136(10) Uani 1 1 d . .

loop_
_atom_site_aniso_label
_atom_site_aniso_U_11
_atom_site_aniso_U_22
_atom_site_aniso_U_33
_atom_site_aniso_U_23
_atom_site_aniso_U_13
_atom_site_aniso_U_12
C1 0.010(4) 0.019(4) 0.017(5) -0.007(3) 0.006(3) 0.000(3)
C2 0.014(4) 0.019(4) 0.021(5) -0.001(3) 0.002(4) 0.005(3)
C3 0.022(5) 0.034(5) 0.013(5) 0.003(4) -0.003(4) 0.009(4)
C4 0.013(4) 0.028(5) 0.021(5) -0.010(4) -0.005(4) -0.002(4)
C5 0.006(4) 0.030(5) 0.027(6) 0.003(4) 0.002(3) -0.001(3)
C6 0.009(4) 0.017(4) 0.019(5) -0.012(3) 0.007(3) -0.007(3)
C7 0.023(5) 0.021(4) 0.017(5) 0.006(3) -0.001(4) -0.001(4)
C14 0.014(4) 0.019(4) 0.013(5) 0.009(3) 0.000(3) 0.000(3)
C13 0.025(5) 0.019(4) 0.015(5) 0.002(3) -0.003(4) -0.007(4)
C12 0.015(4) 0.038(5) 0.025(6) 0.005(4) -0.004(4) -0.003(4)
C11 0.008(4) 0.037(5) 0.023(5) 0.006(4) 0.005(3) 0.004(4)
C10 0.028(5) 0.021(5) 0.027(6) 0.009(4) 0.000(4) 0.009(4)
C9 0.020(4) 0.010(4) 0.018(5) 0.010(3) -0.004(3) 0.003(3)
C8 0.019(4) 0.013(4) 0.015(5) 0.000(3) 0.003(3) 0.005(3)
C15 0.021(4) 0.010(4) 0.017(5) 0.005(3) -0.004(3) 0.001(3)
C16 0.035(5) 0.019(4) 0.012(5) 0.006(3) -0.002(4) -0.008(4)
C17 0.022(3) 0.015(3) 0.027(4) -0.004(2) 0.001(3) -0.007(2)
C18 0.015(4) 0.012(4) 0.030(6) 0.004(3) 0.002(4) -0.002(3)
C19 0.031(5) 0.017(4) 0.026(6) -0.009(4) 0.010(4) -0.010(4)
C20 0.031(5) 0.026(5) 0.012(5) 0.000(4) -0.008(4) -0.012(4)
C21 0.028(5) 0.020(5) 0.029(6) -0.001(4) -0.003(4) 0.002(4)
C22 0.026(5) 0.016(4) 0.024(6) 0.000(3) 0.008(4) -0.005(4)
C23 0.015(4) 0.017(4) 0.022(5) 0.004(3) 0.002(3) 0.000(3)
C24 0.023(4) 0.015(4) 0.002(5) -0.002(3) 0.000(3) -0.005(3)
C25 0.020(4) 0.028(5) 0.011(5) -0.006(3) 0.005(4) -0.007(4)
C26 0.013(4) 0.034(5) 0.019(5) -0.005(4) 0.008(3) -0.003(4)
C27 0.018(4) 0.022(4) 0.016(5) 0.003(3) -0.001(4) 0.004(3)
C28 0.015(4) 0.015(4) 0.011(5) 0.001(3) 0.002(3) -0.003(3)
C29 0.020(4) 0.013(4) 0.011(5) 0.001(3) 0.004(3) 0.007(3)
C36 0.022(4) 0.019(4) 0.003(5) -0.001(3) 0.001(3) 0.002(3)
C35 0.034(5) 0.009(4) 0.016(5) -0.001(3) -0.001(4) 0.003(4)
C34 0.016(4) 0.024(5) 0.022(5) -0.010(4) -0.003(4) 0.002(4)
C33 0.015(4) 0.027(5) 0.023(5) -0.013(4) 0.011(4) -0.004(4)
C32 0.020(4) 0.021(4) 0.012(5) -0.010(3) 0.003(3) -0.001(4)
C31 0.018(4) 0.017(4) 0.011(5) -0.010(3) -0.004(3) 0.001(3)
C30 0.022(4) 0.012(4) 0.009(5) 0.003(3) 0.001(3) 0.000(3)
C37 0.023(4) 0.005(4) 0.024(5) -0.001(3) 0.001(4) -0.001(3)
C38 0.022(3) 0.015(3) 0.027(4) -0.004(2) 0.001(3) -0.007(2)
C39 0.024(4) 0.017(4) 0.012(5) -0.004(3) -0.007(4) 0.009(4)
C40 0.024(4) 0.011(4) 0.023(6) 0.003(3) 0.001(4) 0.009(3)
C41 0.034(5) 0.030(5) 0.014(5) 0.004(4) 0.003(4) 0.017(4)
C42 0.032(5) 0.029(5) 0.016(6) -0.006(4) -0.013(4) 0.013(4)
C43 0.032(5) 0.026(5) 0.023(6) 0.002(4) -0.007(4) -0.003(4)
C44 0.031(5) 0.018(4) 0.011(5) 0.000(3) 0.003(4) 0.004(4)
C58 0.007(4) 0.021(4) 0.016(5) 0.004(3) 0.003(3) 0.001(3)
C57 0.017(4) 0.027(5) 0.012(5) 0.004(3) 0.002(3) -0.003(4)
C56 0.021(5) 0.026(5) 0.029(6) -0.008(4) 0.003(4) -0.012(4)
C55 0.018(4) 0.034(5) 0.015(5) 0.004(4) -0.001(4) 0.004(4)
C54 0.024(5) 0.022(4) 0.021(6) -0.002(4) 0.005(4) 0.003(4)
C53 0.017(4) 0.019(4) 0.011(5) -0.002(3) 0.010(3) 0.000(3)
C52 0.019(4) 0.022(4) 0.018(5) 0.002(3) 0.001(3) -0.002(4)
C45 0.012(4) 0.019(4) 0.018(5) -0.002(3) -0.003(3) -0.001(3)
C46 0.020(4) 0.012(4) 0.024(5) -0.006(3) -0.011(4) 0.003(3)
C47 0.009(4) 0.037(5) 0.030(6) -0.023(4) -0.008(4) 0.008(4)
C48 0.009(4) 0.053(6) 0.027(6) -0.025(5) 0.004(4) -0.008(4)
C49 0.018(4) 0.032(5) 0.023(6) -0.015(4) 0.016(4) -0.009(4)
C50 0.018(4) 0.016(4) 0.020(5) -0.009(3) 0.002(3) -0.005(3)
C51 0.020(4) 0.008(4) 0.021(5) 0.003(3) 0.004(3) -0.006(3)
C59 0.022(5) 0.015(4) 0.027(6) 0.002(4) -0.002(4) -0.003(4)
C60 0.024(5) 0.011(4) 0.027(6) -0.009(3) 0.007(4) -0.003(3)
C61 0.028(5) 0.014(4) 0.015(5) 0.001(3) -0.002(4) 0.015(4)
C66 0.024(5) 0.017(4) 0.030(6) 0.007(4) 0.003(4) 0.013(4)
C65 0.038(6) 0.034(5) 0.027(6) 0.005(4) 0.006(5) 0.021(5)
C64 0.041(6) 0.029(5) 0.019(6) -0.012(4) -0.014(4) 0.011(4)
C63 0.032(5) 0.023(5) 0.026(6) -0.002(4) -0.003(4) 0.001(4)
C62 0.035(5) 0.016(4) 0.012(5) 0.002(3) 0.001(4) -0.001(4)
C67 0.013(4) 0.019(4) 0.012(5) -0.005(3) 0.000(3) 0.000(3)
C68 0.013(4) 0.022(4) 0.019(5) 0.000(3) 0.007(3) 0.002(3)
C69 0.019(4) 0.028(5) 0.017(5) -0.002(4) 0.004(4) 0.007(4)
C70 0.019(5) 0.030(5) 0.022(6) -0.004(4) 0.000(4) 0.005(4)
C71 0.025(5) 0.020(4) 0.014(5) -0.002(3) -0.001(4) 0.003(4)
C72 0.013(4) 0.016(4) 0.018(5) -0.004(3) 0.008(3) 0.001(3)
C73 0.016(4) 0.016(4) 0.020(5) 0.007(3) 0.001(3) -0.002(3)
C80 0.008(4) 0.016(4) 0.014(5) 0.002(3) -0.002(3) -0.001(3)
C79 0.018(4) 0.020(4) 0.015(5) 0.002(3) 0.000(3) 0.000(3)
C78 0.021(4) 0.026(5) 0.014(5) 0.006(4) -0.001(4) -0.007(4)
C77 0.012(4) 0.028(5) 0.025(6) 0.009(4) 0.001(4) 0.010(4)
C76 0.020(5) 0.028(5) 0.020(5) 0.005(4) 0.000(4) 0.005(4)
C75 0.013(4) 0.018(4) 0.017(5) 0.010(3) -0.007(3) -0.001(3)
C74 0.019(4) 0.010(4) 0.016(5) 0.004(3) 0.000(3) 0.002(3)
C81 0.022(4) 0.013(4) 0.025(5) 0.003(3) 0.001(4) 0.002(3)
C82 0.032(5) 0.017(4) 0.021(6) 0.005(4) -0.001(4) -0.004(4)
C83 0.025(5) 0.012(4) 0.020(5) 0.003(3) 0.003(4) -0.008(3)
C88 0.034(5) 0.024(5) 0.021(6) 0.002(4) 0.005(4) 0.002(4)
C87 0.030(5) 0.021(5) 0.041(7) 0.013(4) -0.008(5) -0.002(4)
C86 0.041(6) 0.041(6) 0.018(6) 0.006(4) -0.012(4) -0.017(5)
C85 0.042(6) 0.029(5) 0.024(6) -0.011(4) 0.009(4) -0.028(4)
C84 0.029(5) 0.014(4) 0.025(6) 0.000(4) -0.004(4) -0.001(4)
I1 0.0336(3) 0.0150(3) 0.0205(3) -0.0012(2) 0.0042(2) -0.0017(2)
I2 0.0304(3) 0.0137(3) 0.0332(4) 0.0050(2) 0.0049(3) -0.0011(2)
I3 0.0362(3) 0.0149(3) 0.0277(4) 0.0047(2) 0.0046(3) -0.0006(2)
I4 0.0298(3) 0.0145(3) 0.0249(4) -0.0003(2) 0.0036(2) -0.0004(2)
Bi1 0.01720(16) 0.01381(15) 0.01155(18) -0.00080(12) 0.00255(12) -0.00118(12)
Bi2 0.01655(16) 0.01246(15) 0.01224(18) 0.00152(12) 0.00299(12) 0.00133(12)
Bi3 0.01698(16) 0.01389(16) 0.01394(19) 0.00143(12) 0.00228(13) 0.00114(12)
Bi4 0.01571(16) 0.01418(16) 0.01290(19) -0.00054(12) 0.00219(12) -0.00132(12)
N1 0.016(4) 0.014(3) 0.016(4) 0.005(3) 0.002(3) 0.000(3)
N2 0.019(2) 0.014(2) 0.008(3) 0.0028(18) 0.0034(19) -0.0013(19)
N3 0.017(3) 0.018(3) 0.005(4) 0.000(3) 0.003(3) -0.002(3)
N4 0.019(2) 0.014(2) 0.008(3) 0.0028(18) 0.0034(19) -0.0013(19)

loop_
_atom_type_symbol
_atom_type_description
_atom_type_scat_dispersion_real
_atom_type_scat_dispersion_imag
_atom_type_scat_source
C C 0.0033 0.0016 'International Tables Vol C Tables 4.2.6.8 and 6.1.1.4'
I I -0.4742 1.8119 'International Tables Vol C Tables 4.2.6.8 and 6.1.1.4'
Bi Bi -4.1077 10.2566 'International Tables Vol C Tables 4.2.6.8 and 6.1.1.4'
N N 0.0061 0.0033 'International Tables Vol C Tables 4.2.6.8 and 6.1.1.4'
H H 0.0000 0.0000 'International Tables Vol C Tables 4.2.6.8 and 6.1.1.4'

loop_
_geom_angle_atom_site_label_1
_geom_angle_atom_site_label_2
_geom_angle_atom_site_label_3
_geom_angle
C2 C1 C6 119.8(7)
C2 C1 Bi1 126.1(5)
C6 C1 Bi1 114.0(5)
C3 C2 C1 119.6(7)
C3 C2 H2 120.2
C1 C2 H2 120.2
C2 C3 C4 121.4(7)
C2 C3 H3 119.3
C4 C3 H3 119.3
C3 C4 C5 118.2(7)
C3 C4 H4 120.9
C5 C4 H4 120.9
C6 C5 C4 121.7(7)
C6 C5 H5 119.1
C4 C5 H5 119.1
C5 C6 C1 119.2(7)
C5 C6 C7 120.7(6)
C1 C6 C7 120.0(6)
N1 C7 C6 109.6(6)
N1 C7 H7A 109.7
C6 C7 H7A 109.7
N1 C7 H7B 109.7
C6 C7 H7B 109.7
H7A C7 H7B 108.2
C9 C14 C13 120.0(7)
C9 C14 Bi1 116.0(5)
C13 C14 Bi1 123.9(5)
C12 C13 C14 119.6(7)
C12 C13 H13 120.2
C14 C13 H13 120.2
C13 C12 C11 121.1(8)
C13 C12 H12 119.5
C11 C12 H12 119.5
C12 C11 C10 119.3(7)
C12 C11 H11 120.3
C10 C11 H11 120.3
C11 C10 C9 120.6(7)
C11 C10 H10 119.7
C9 C10 H10 119.7
C10 C9 C14 119.3(7)
C10 C9 C8 118.7(7)
C14 C9 C8 121.8(7)
N1 C8 C9 112.8(6)
N1 C8 H8A 109.0
C9 C8 H8A 109.0
N1 C8 H8B 109.0
C9 C8 H8B 109.0
H8A C8 H8B 107.8
N1 C15 C16 116.1(6)
N1 C15 H15A 108.3
C16 C15 H15A 108.3
N1 C15 H15B 108.3
C16 C15 H15B 108.3
H15A C15 H15B 107.4
C17 C16 C15 110.2(6)
C17 C16 H16A 109.6
C15 C16 H16A 109.6
C17 C16 H16B 109.6
C15 C16 H16B 109.6
H16A C16 H16B 108.1
C18 C17 C22 117.0(8)
C18 C17 C16 121.4(7)
C22 C17 C16 121.6(7)
C19 C18 C17 121.8(7)
C19 C18 H18 119.1
C17 C18 H18 119.1
C18 C19 C20 120.9(8)
C18 C19 H19 119.5
C20 C19 H19 119.5
C19 C20 C21 118.4(8)
C19 C20 H20 120.8
C21 C20 H20 120.8
C22 C21 C20 121.0(8)
C22 C21 H21 119.5
C20 C21 H21 119.5
C21 C22 C17 120.8(8)
C21 C22 H22 119.6
C17 C22 H22 119.6
C28 C23 C24 119.1(7)
C28 C23 Bi2 115.3(5)
C24 C23 Bi2 125.6(5)
C25 C24 C23 120.3(7)
C25 C24 H24 119.8
C23 C24 H24 119.8
C26 C25 C24 120.7(7)
C26 C25 H25 119.7
C24 C25 H25 119.7
C25 C26 C27 120.5(7)
C25 C26 H26 119.7
C27 C26 H26 119.7
C26 C27 C28 120.2(7)
C26 C27 H27 119.9
C28 C27 H27 119.9
C27 C28 C23 119.1(7)
C27 C28 C29 121.3(6)
C23 C28 C29 119.6(6)
N2 C29 C28 108.7(5)
N2 C29 H29A 109.9
C28 C29 H29A 109.9
N2 C29 H29B 109.9
C28 C29 H29B 109.9
H29A C29 H29B 108.3
C35 C36 C31 118.9(7)
C35 C36 Bi2 124.7(5)
C31 C36 Bi2 116.3(5)
C36 C35 C34 120.9(7)
C36 C35 H35 119.6
C34 C35 H35 119.6
C33 C34 C35 119.0(7)
C33 C34 H34 120.5
C35 C34 H34 120.5
C34 C33 C32 121.4(7)
C34 C33 H33 119.3
C32 C33 H33 119.3
C33 C32 C31 119.6(7)
C33 C32 H32 120.2
C31 C32 H32 120.2
C32 C31 C36 120.2(7)
C32 C31 C30 119.1(7)
C36 C31 C30 120.5(7)
N2 C30 C31 112.4(6)
N2 C30 H30A 109.1
C31 C30 H30A 109.1
N2 C30 H30B 109.1
C31 C30 H30B 109.1
H30A C30 H30B 107.9
N2 C37 C38 114.9(6)
N2 C37 H37B 108.5
C38 C37 H37B 108.5
N2 C37 H37A 108.5
C38 C37 H37A 108.5
H37B C37 H37A 107.5
C39 C38 C37 112.1(7)
C39 C38 H38A 109.2
C37 C38 H38A 109.2
C39 C38 H38B 109.2
C37 C38 H38B 109.2
H38A C38 H38B 107.9
C40 C39 C44 117.4(7)
C40 C39 C38 119.1(7)
C44 C39 C38 123.4(7)
C41 C40 C39 121.1(8)
C41 C40 H40 119.4
C39 C40 H40 119.4
C40 C41 C42 119.9(8)
C40 C41 H41 120.0
C42 C41 H41 120.0
C43 C42 C41 119.9(8)
C43 C42 H42 120.0
C41 C42 H42 120.0
C42 C43 C44 120.4(8)
C42 C43 H43 119.8
C44 C43 H43 119.8
C43 C44 C39 121.1(8)
C43 C44 H44 119.4
C39 C44 H44 119.4
C57 C58 C53 119.2(7)
C57 C58 Bi3 125.3(5)
C53 C58 Bi3 115.4(5)
C58 C57 C56 120.7(7)
C58 C57 H57 119.7
C56 C57 H57 119.7
C55 C56 C57 119.9(7)
C55 C56 H56 120.0
C57 C56 H56 120.0
C56 C55 C54 118.8(7)
C56 C55 H55 120.6
C54 C55 H55 120.6
C53 C54 C55 121.4(7)
C53 C54 H54 119.3
C55 C54 H54 119.3
C54 C53 C58 120.0(7)
C54 C53 C52 120.5(7)
C58 C53 C52 119.5(7)
N3 C52 C53 109.2(6)
N3 C52 H52A 109.8
C53 C52 H52A 109.8
N3 C52 H52B 109.8
C53 C52 H52B 109.8
H52A C52 H52B 108.3
C50 C45 C46 120.3(7)
C50 C45 Bi3 115.6(5)
C46 C45 Bi3 124.0(6)
C45 C46 C47 119.8(7)
C45 C46 H46 120.1
C47 C46 H46 120.1
C48 C47 C46 119.9(7)
C48 C47 H47 120.1
C46 C47 H47 120.1
C49 C48 C47 120.6(8)
C49 C48 H48 119.7
C47 C48 H48 119.7
C48 C49 C50 119.1(8)
C48 C49 H49 120.5
C50 C49 H49 120.5
C45 C50 C49 120.2(7)
C45 C50 C51 121.4(7)
C49 C50 C51 118.1(7)
N3 C51 C50 112.3(6)
N3 C51 H51A 109.1
C50 C51 H51A 109.1
N3 C51 H51B 109.1
C50 C51 H51B 109.1
H51A C51 H51B 107.9
N3 C59 C60 114.6(6)
N3 C59 H59B 108.6
C60 C59 H59B 108.6
N3 C59 H59A 108.6
C60 C59 H59A 108.6
H59B C59 H59A 107.6
C61 C60 C59 113.9(7)
C61 C60 H60A 108.8
C59 C60 H60A 108.8
C61 C60 H60B 108.8
C59 C60 H60B 108.8
H60A C60 H60B 107.7
C66 C61 C62 118.8(7)
C66 C61 C60 118.3(7)
C62 C61 C60 123.0(7)
C65 C66 C61 119.9(8)
C65 C66 H66 120.0
C61 C66 H66 120.0
C64 C65 C66 119.9(9)
C64 C65 H65 120.0
C66 C65 H65 120.0
C65 C64 C63 120.4(8)
C65 C64 H64 119.8
C63 C64 H64 119.8
C62 C63 C64 120.6(8)
C62 C63 H63 119.7
C64 C63 H63 119.7
C63 C62 C61 120.3(8)
C63 C62 H62 119.9
C61 C62 H62 119.9
C72 C67 C68 119.1(7)
C72 C67 Bi4 115.1(5)
C68 C67 Bi4 125.8(5)
C69 C68 C67 119.9(7)
C69 C68 H68 120.0
C67 C68 H68 120.0
C70 C69 C68 120.5(8)
C70 C69 H69 119.8
C68 C69 H69 119.8
C69 C70 C71 119.8(7)
C69 C70 H70 120.1
C71 C70 H70 120.1
C72 C71 C70 120.3(7)
C72 C71 H71 119.9
C70 C71 H71 119.9
C71 C72 C67 120.4(7)
C71 C72 C73 120.2(6)
C67 C72 C73 119.4(6)
N4 C73 C72 110.1(6)
N4 C73 H73A 109.6
C72 C73 H73A 109.6
N4 C73 H73B 109.6
C72 C73 H73B 109.6
H73A C73 H73B 108.2
C79 C80 C75 119.6(7)
C79 C80 Bi4 124.0(5)
C75 C80 Bi4 116.4(5)
C80 C79 C78 120.9(7)
C80 C79 H79 119.6
C78 C79 H79 119.6
C77 C78 C79 119.0(7)
C77 C78 H78 120.5
C79 C78 H78 120.5
C76 C77 C78 120.5(7)
C76 C77 H77 119.8
C78 C77 H77 119.8
C77 C76 C75 120.9(7)
C77 C76 H76 119.5
C75 C76 H76 119.5
C76 C75 C80 119.1(7)
C76 C75 C74 119.9(7)
C80 C75 C74 120.9(7)
N4 C74 C75 112.4(6)
N4 C74 H74A 109.1
C75 C74 H74A 109.1
N4 C74 H74B 109.1
C75 C74 H74B 109.1
H74A C74 H74B 107.9
N4 C81 C82 116.0(6)
N4 C81 H81A 108.3
C82 C81 H81A 108.3
N4 C81 H81B 108.3
C82 C81 H81B 108.3
H81A C81 H81B 107.4
C83 C82 C81 110.9(6)
C83 C82 H82A 109.4
C81 C82 H82A 109.5
C83 C82 H82B 109.5
C81 C82 H82B 109.5
H82A C82 H82B 108.0
C88 C83 C84 119.1(8)
C88 C83 C82 121.1(7)
C84 C83 C82 119.8(7)
C83 C88 C87 119.8(8)
C83 C88 H88 120.1
C87 C88 H88 120.1
C86 C87 C88 121.5(8)
C86 C87 H87 119.2
C88 C87 H87 119.2
C87 C86 C85 118.6(8)
C87 C86 H86 120.7
C85 C86 H86 120.7
C84 C85 C86 120.2(8)
C84 C85 H85 119.9
C86 C85 H85 119.9
C85 C84 C83 120.8(8)
C85 C84 H84 119.6
C83 C84 H84 119.6
C14 Bi1 C1 96.9(3)
C14 Bi1 N1 74.6(2)
C1 Bi1 N1 72.6(2)
C14 Bi1 I1 93.07(18)
C1 Bi1 I1 93.93(18)
N1 Bi1 I1 160.08(14)
C36 Bi2 C23 97.1(3)
C36 Bi2 N2 73.9(2)
C23 Bi2 N2 71.6(2)
C36 Bi2 I2 91.45(18)
C23 Bi2 I2 93.87(18)
N2 Bi2 I2 157.44(14)
C58 Bi3 C45 96.8(3)
C58 Bi3 N3 71.8(2)
C45 Bi3 N3 74.3(2)
C58 Bi3 I3 94.47(18)
C45 Bi3 I3 90.82(18)
N3 Bi3 I3 157.94(13)
C80 Bi4 C67 98.9(3)
C80 Bi4 N4 74.3(2)
C67 Bi4 N4 72.0(2)
C80 Bi4 I4 92.49(17)
C67 Bi4 I4 93.45(18)
N4 Bi4 I4 158.05(14)
C15 N1 C7 114.5(6)
C15 N1 C8 113.1(6)
C7 N1 C8 111.9(6)
C15 N1 Bi1 106.2(4)
C7 N1 Bi1 103.1(4)
C8 N1 Bi1 107.1(4)
C29 N2 C30 110.6(6)
C29 N2 C37 115.0(5)
C30 N2 C37 108.8(6)
C29 N2 Bi2 103.2(4)
C30 N2 Bi2 105.7(4)
C37 N2 Bi2 113.0(4)
C52 N3 C51 110.3(6)
C52 N3 C59 115.4(5)
C51 N3 C59 108.5(6)
C52 N3 Bi3 102.9(4)
C51 N3 Bi3 105.5(4)
C59 N3 Bi3 113.6(4)
C73 N4 C74 112.4(6)
C73 N4 C81 114.3(5)
C74 N4 C81 112.4(6)
C73 N4 Bi4 103.2(4)
C74 N4 Bi4 106.5(4)
C81 N4 Bi4 107.2(4)

loop_
_geom_bond_atom_site_label_1
_geom_bond_atom_site_label_2
_geom_bond_distance
C1 C2 1.396(10)
C1 C6 1.398(9)
C1 Bi1 2.262(7)
C2 C3 1.376(10)
C2 H2 0.9300
C3 C4 1.389(10)
C3 H3 0.9300
C4 C5 1.390(10)
C4 H4 0.9300
C5 C6 1.375(10)
C5 H5 0.9300
C6 C7 1.517(10)
C7 N1 1.476(9)
C7 H7A 0.9700
C7 H7B 0.9700
C14 C9 1.392(10)
C14 C13 1.401(10)
C14 Bi1 2.242(7)
C13 C12 1.374(11)
C13 H13 0.9300
C12 C11 1.384(10)
C12 H12 0.9300
C11 C10 1.391(10)
C11 H11 0.9300
C10 C9 1.392(11)
C10 H10 0.9300
C9 C8 1.503(10)
C8 N1 1.487(9)
C8 H8A 0.9700
C8 H8B 0.9700
C15 N1 1.476(9)
C15 C16 1.539(9)
C15 H15A 0.9700
C15 H15B 0.9700
C16 C17 1.492(11)
C16 H16A 0.9700
C16 H16B 0.9700
C17 C18 1.389(11)
C17 C22 1.403(10)
C18 C19 1.377(11)
C18 H18 0.9300
C19 C20 1.378(11)
C19 H19 0.9300
C20 C21 1.384(11)
C20 H20 0.9300
C21 C22 1.384(11)
C21 H21 0.9300
C22 H22 0.9300
C23 C28 1.402(9)
C23 C24 1.406(10)
C23 Bi2 2.256(7)
C24 C25 1.371(10)
C24 H24 0.9300
C25 C26 1.359(10)
C25 H25 0.9300
C26 C27 1.387(10)
C26 H26 0.9300
C27 C28 1.395(10)
C27 H27 0.9300
C28 C29 1.512(9)
C29 N2 1.480(8)
C29 H29A 0.9700
C29 H29B 0.9700
C36 C35 1.393(10)
C36 C31 1.398(10)
C36 Bi2 2.250(8)
C35 C34 1.398(11)
C35 H35 0.9300
C34 C33 1.373(10)
C34 H34 0.9300
C33 C32 1.384(10)
C33 H33 0.9300
C32 C31 1.391(10)
C32 H32 0.9300
C31 C30 1.503(9)
C30 N2 1.484(9)
C30 H30A 0.9700
C30 H30B 0.9700
C37 N2 1.497(9)
C37 C38 1.532(11)
C37 H37B 0.9700
C37 H37A 0.9700
C38 C39 1.501(10)
C38 H38A 0.9700
C38 H38B 0.9700
C39 C40 1.391(11)
C39 C44 1.394(10)
C40 C41 1.382(11)
C40 H40 0.9300
C41 C42 1.387(11)
C41 H41 0.9300
C42 C43 1.355(11)
C42 H42 0.9300
C43 C44 1.386(10)
C43 H43 0.9300
C44 H44 0.9300
C58 C57 1.385(10)
C58 C53 1.389(10)
C58 Bi3 2.260(7)
C57 C56 1.395(11)
C57 H57 0.9300
C56 C55 1.383(10)
C56 H56 0.9300
C55 C54 1.395(10)
C55 H55 0.9300
C54 C53 1.371(10)
C54 H54 0.9300
C53 C52 1.510(10)
C52 N3 1.483(9)
C52 H52A 0.9700
C52 H52B 0.9700
C45 C50 1.373(10)
C45 C46 1.374(10)
C45 Bi3 2.268(8)
C46 C47 1.389(11)
C46 H46 0.9300
C47 C48 1.378(12)
C47 H47 0.9300
C48 C49 1.376(11)
C48 H48 0.9300
C49 C50 1.399(10)
C49 H49 0.9300
C50 C51 1.517(10)
C51 N3 1.488(9)
C51 H51A 0.9700
C51 H51B 0.9700
C59 N3 1.490(9)
C59 C60 1.526(11)
C59 H59B 0.9700
C59 H59A 0.9700
C60 C61 1.507(10)
C60 H60A 0.9700
C60 H60B 0.9700
C61 C66 1.397(11)
C61 C62 1.400(11)
C66 C65 1.395(11)
C66 H66 0.9300
C65 C64 1.370(12)
C65 H65 0.9300
C64 C63 1.375(12)
C64 H64 0.9300
C63 C62 1.368(11)
C63 H63 0.9300
C62 H62 0.9300
C67 C72 1.387(9)
C67 C68 1.398(10)
C67 Bi4 2.258(7)
C68 C69 1.386(10)
C68 H68 0.9300
C69 C70 1.368(10)
C69 H69 0.9300
C70 C71 1.390(10)
C70 H70 0.9300
C71 C72 1.374(10)
C71 H71 0.9300
C72 C73 1.517(10)
C73 N4 1.473(8)
C73 H73A 0.9700
C73 H73B 0.9700
C80 C79 1.387(10)
C80 C75 1.402(10)
C80 Bi4 2.225(7)
C79 C78 1.393(10)
C79 H79 0.9300
C78 C77 1.390(10)
C78 H78 0.9300
C77 C76 1.376(10)
C77 H77 0.9300
C76 C75 1.388(10)
C76 H76 0.9300
C75 C74 1.503(9)
C74 N4 1.479(9)
C74 H74A 0.9700
C74 H74B 0.9700
C81 N4 1.480(9)
C81 C82 1.535(9)
C81 H81A 0.9700
C81 H81B 0.9700
C82 C83 1.509(10)
C82 H82A 0.9700
C82 H82B 0.9700
C83 C88 1.374(10)
C83 C84 1.377(11)
C88 C87 1.381(11)
C88 H88 0.9300
C87 C86 1.364(13)
C87 H87 0.9300
C86 C85 1.387(12)
C86 H86 0.9300
C85 C84 1.375(11)
C85 H85 0.9300
C84 H84 0.9300
I1 Bi1 2.9890(6)
I2 Bi2 2.9909(6)
I3 Bi3 3.0043(6)
I4 Bi4 2.9791(6)
Bi1 N1 2.490(6)
Bi2 N2 2.513(5)
Bi3 N3 2.509(5)
Bi4 N4 2.496(5)

loop_
_geom_torsion_atom_site_label_1
_geom_torsion_atom_site_label_2
_geom_torsion_atom_site_label_3
_geom_torsion_atom_site_label_4
_geom_torsion
C6 C1 C2 C3 0.2(11)
Bi1 C1 C2 C3 -179.1(6)
C1 C2 C3 C4 0.3(12)
C2 C3 C4 C5 -0.3(12)
C3 C4 C5 C6 -0.2(12)
C4 C5 C6 C1 0.7(11)
C4 C5 C6 C7 -178.3(7)
C2 C1 C6 C5 -0.7(11)
Bi1 C1 C6 C5 178.7(6)
C2 C1 C6 C7 178.3(7)
Bi1 C1 C6 C7 -2.3(8)
C5 C6 C7 N1 145.3(7)
C1 C6 C7 N1 -33.7(9)
C9 C14 C13 C12 -1.0(11)
Bi1 C14 C13 C12 179.0(6)
C14 C13 C12 C11 2.0(12)
C13 C12 C11 C10 -1.6(12)
C12 C11 C10 C9 0.2(12)
C11 C10 C9 C14 0.8(12)
C11 C10 C9 C8 175.9(7)
C13 C14 C9 C10 -0.4(11)
Bi1 C14 C9 C10 179.6(6)
C13 C14 C9 C8 -175.3(7)
Bi1 C14 C9 C8 4.6(9)
C10 C9 C8 N1 159.6(7)
C14 C9 C8 N1 -25.5(10)
N1 C15 C16 C17 177.9(6)
C15 C16 C17 C18 68.2(9)
C15 C16 C17 C22 -110.4(8)
C22 C17 C18 C19 1.2(11)
C16 C17 C18 C19 -177.4(6)
C17 C18 C19 C20 -1.7(11)
C18 C19 C20 C21 1.3(11)
C19 C20 C21 C22 -0.4(11)
C20 C21 C22 C17 -0.1(11)
C18 C17 C22 C21 -0.3(11)
C16 C17 C22 C21 178.3(7)
C28 C23 C24 C25 -0.8(12)
Bi2 C23 C24 C25 -179.2(6)
C23 C24 C25 C26 2.5(12)
C24 C25 C26 C27 -2.8(12)
C25 C26 C27 C28 1.4(12)
C26 C27 C28 C23 0.2(12)
C26 C27 C28 C29 179.5(7)
C24 C23 C28 C27 -0.5(11)
Bi2 C23 C28 C27 178.0(6)
C24 C23 C28 C29 -179.8(7)
Bi2 C23 C28 C29 -1.3(9)
C27 C28 C29 N2 145.5(7)
C23 C28 C29 N2 -35.1(9)
C31 C36 C35 C34 -1.4(11)
Bi2 C36 C35 C34 176.5(6)
C36 C35 C34 C33 1.1(12)
C35 C34 C33 C32 -0.3(11)
C34 C33 C32 C31 -0.2(11)
C33 C32 C31 C36 -0.1(11)
C33 C32 C31 C30 175.3(6)
C35 C36 C31 C32 0.9(11)
Bi2 C36 C31 C32 -177.1(5)
C35 C36 C31 C30 -174.5(7)
Bi2 C36 C31 C30 7.5(9)
C32 C31 C30 N2 152.6(6)
C36 C31 C30 N2 -32.0(9)
N2 C37 C38 C39 -169.5(6)
C37 C38 C39 C40 149.7(7)
C37 C38 C39 C44 -31.0(10)
C44 C39 C40 C41 1.7(10)
C38 C39 C40 C41 -179.0(7)
C39 C40 C41 C42 -0.4(11)
C40 C41 C42 C43 -1.0(11)
C41 C42 C43 C44 1.0(12)
C42 C43 C44 C39 0.3(12)
C40 C39 C44 C43 -1.6(11)
C38 C39 C44 C43 179.1(7)
C53 C58 C57 C56 1.9(12)
Bi3 C58 C57 C56 -179.7(6)
C58 C57 C56 C55 -2.4(12)
C57 C56 C55 C54 1.7(12)
C56 C55 C54 C53 -0.7(12)
C55 C54 C53 C58 0.3(12)
C55 C54 C53 C52 179.8(7)
C57 C58 C53 C54 -0.9(11)
Bi3 C58 C53 C54 -179.4(6)
C57 C58 C53 C52 179.5(7)
Bi3 C58 C53 C52 1.0(9)
C54 C53 C52 N3 -144.3(7)
C58 C53 C52 N3 35.3(9)
C50 C45 C46 C47 0.9(11)
Bi3 C45 C46 C47 -176.3(6)
C45 C46 C47 C48 -0.9(11)
C46 C47 C48 C49 0.3(12)
C47 C48 C49 C50 0.2(11)
C46 C45 C50 C49 -0.3(11)
Bi3 C45 C50 C49 177.1(6)
C46 C45 C50 C51 174.3(7)
Bi3 C45 C50 C51 -8.3(9)
C48 C49 C50 C45 -0.2(11)
C48 C49 C50 C51 -175.0(7)
C45 C50 C51 N3 32.1(9)
C49 C50 C51 N3 -153.1(7)
N3 C59 C60 C61 167.6(6)
C59 C60 C61 C66 -152.7(7)
C59 C60 C61 C62 27.3(10)
C62 C61 C66 C65 -1.8(10)
C60 C61 C66 C65 178.2(6)
C61 C66 C65 C64 0.3(11)
C66 C65 C64 C63 0.5(12)
C65 C64 C63 C62 0.3(12)
C64 C63 C62 C61 -1.9(12)
C66 C61 C62 C63 2.7(11)
C60 C61 C62 C63 -177.4(7)
C72 C67 C68 C69 -0.1(11)
Bi4 C67 C68 C69 -176.8(6)
C67 C68 C69 C70 1.1(12)
C68 C69 C70 C71 -2.4(12)
C69 C70 C71 C72 2.8(12)
C70 C71 C72 C67 -1.9(12)
C70 C71 C72 C73 -179.7(7)
C68 C67 C72 C71 0.5(11)
Bi4 C67 C72 C71 177.6(6)
C68 C67 C72 C73 178.4(7)
Bi4 C67 C72 C73 -4.5(9)
C71 C72 C73 N4 146.0(7)
C67 C72 C73 N4 -31.9(9)
C75 C80 C79 C78 -1.6(11)
Bi4 C80 C79 C78 176.8(6)
C80 C79 C78 C77 1.7(11)
C79 C78 C77 C76 -0.5(11)
C78 C77 C76 C75 -0.7(12)
C77 C76 C75 C80 0.7(11)
C77 C76 C75 C74 178.0(7)
C79 C80 C75 C76 0.4(11)
Bi4 C80 C75 C76 -178.1(6)
C79 C80 C75 C74 -176.8(7)
Bi4 C80 C75 C74 4.7(9)
C76 C75 C74 N4 155.0(7)
C80 C75 C74 N4 -27.8(9)
N4 C81 C82 C83 176.4(6)
C81 C82 C83 C88 -112.2(8)
C81 C82 C83 C84 67.1(9)
C84 C83 C88 C87 -1.1(11)
C82 C83 C88 C87 178.2(7)
C83 C88 C87 C86 0.1(12)
C88 C87 C86 C85 0.7(12)
C87 C86 C85 C84 -0.7(12)
C86 C85 C84 C83 -0.3(11)
C88 C83 C84 C85 1.2(11)
C82 C83 C84 C85 -178.1(6)
C16 C15 N1 C7 54.2(9)
C16 C15 N1 C8 -75.5(8)
C16 C15 N1 Bi1 167.3(5)
C6 C7 N1 C15 161.3(6)
C6 C7 N1 C8 -68.4(7)
C6 C7 N1 Bi1 46.3(6)
C9 C8 N1 C15 -87.0(7)
C9 C8 N1 C7 141.9(6)
C9 C8 N1 Bi1 29.6(7)
C28 C29 N2 C30 -65.3(7)
C28 C29 N2 C37 171.0(6)
C28 C29 N2 Bi2 47.4(6)
C31 C30 N2 C29 146.7(6)
C31 C30 N2 C37 -86.1(7)
C31 C30 N2 Bi2 35.6(6)
C38 C37 N2 C29 -49.5(8)
C38 C37 N2 C30 -174.2(6)
C38 C37 N2 Bi2 68.7(7)
C53 C52 N3 C51 64.9(7)
C53 C52 N3 C59 -171.6(6)
C53 C52 N3 Bi3 -47.3(6)
C50 C51 N3 C52 -145.3(6)
C50 C51 N3 C59 87.3(7)
C50 C51 N3 Bi3 -34.8(6)
C60 C59 N3 C52 51.7(9)
C60 C59 N3 C51 176.1(6)
C60 C59 N3 Bi3 -66.9(7)
C72 C73 N4 C74 -68.5(7)
C72 C73 N4 C81 161.9(6)
C72 C73 N4 Bi4 45.8(6)
C75 C74 N4 C73 144.9(6)
C75 C74 N4 C81 -84.5(7)
C75 C74 N4 Bi4 32.7(6)
C82 C81 N4 C73 51.2(9)
C82 C81 N4 C74 -78.4(8)
C82 C81 N4 Bi4 164.8(5)
